data_2234999
loop_
_publ_author_name
'Xu, Qian'

_publ_section_title
;
 2-Methylpiperidinium bromide
;
_journal_coeditor_code FY2056
_journal_issue 6
_journal_name_full 'Acta Crystallographica Section E'
_journal_page_first o1962
_journal_paper_doi 10.1107/S1600536812022878
_journal_volume 68
_journal_year 2012
_chemical_formula_iupac 'C6 H14 N +, Br -'
_chemical_formula_moiety 'C6 H14 N +, Br -'
_chemical_formula_sum 'C6 H14 Br N'
_chemical_formula_weight 180.09
_chemical_name_systematic
;
2-Methylpiperidinium bromide
;
_space_group_IT_number 60
_symmetry_cell_setting orthorhombic
_symmetry_space_group_name_Hall '-P 2n 2ab'
_symmetry_space_group_name_H-M 'P b c n'
_atom_sites_solution_hydrogens geom
_atom_sites_solution_primary direct
_atom_sites_solution_secondary difmap
_audit_creation_method SHELXL-97
_cell_angle_alpha 90.00
_cell_angle_beta 90.00
_cell_angle_gamma 90.00
_cell_formula_units_Z 8
_cell_length_a 22.137(4)
_cell_length_b 9.918(2)
_cell_length_c 7.5853(15)
_cell_measurement_reflns_used 3638
_cell_measurement_temperature 293(2)
_cell_measurement_theta_max 27.5
_cell_measurement_theta_min 3.0
_cell_volume 1665.4(6)
_computing_cell_refinement '<i>SCXmini</i> (Rigaku, 2006)'
_computing_data_collection '<i>SCXmini</i> (Rigaku, 2006)'
_computing_data_reduction '<i>SCXmini</i> (Rigaku, 2006)'
_computing_molecular_graphics 'DIAMOND (Brandenburg & Putz, 2005)'
_computing_publication_material 'SHELXL97 (Sheldrick, 2008)'
_computing_structure_refinement 'SHELXL97 (Sheldrick, 2008)'
_computing_structure_solution 'SHELXS97 (Sheldrick, 2008)'
_diffrn_ambient_temperature 293(2)
_diffrn_detector_area_resol_mean 13.6612
_diffrn_measured_fraction_theta_full 0.999
_diffrn_measured_fraction_theta_max 0.999
_diffrn_measurement_device_type 'Rigaku SCXmini'
_diffrn_measurement_method '\w scans'
_diffrn_radiation_monochromator graphite
_diffrn_radiation_source 'fine-focus sealed tube'
_diffrn_radiation_type MoK\a
_diffrn_radiation_wavelength 0.71073
_diffrn_reflns_av_R_equivalents 0.1087
_diffrn_reflns_av_sigmaI/netI 0.0744
_diffrn_reflns_limit_h_max 28
_diffrn_reflns_limit_h_min -28
_diffrn_reflns_limit_k_max 12
_diffrn_reflns_limit_k_min -12
_diffrn_reflns_limit_l_max 9
_diffrn_reflns_limit_l_min -9
_diffrn_reflns_number 15678
_diffrn_reflns_theta_full 27.48
_diffrn_reflns_theta_max 27.48
_diffrn_reflns_theta_min 3.44
_exptl_absorpt_coefficient_mu 4.850
_exptl_absorpt_correction_T_max 0.223
_exptl_absorpt_correction_T_min 0.134
_exptl_absorpt_correction_type multi-scan
_exptl_absorpt_process_details '(CrystalClear; Rigaku, 2005)'
_exptl_crystal_colour colorless
_exptl_crystal_density_diffrn 1.436
_exptl_crystal_density_method 'not measured'
_exptl_crystal_description block
_exptl_crystal_F_000 736
_exptl_crystal_size_max 0.5530
_exptl_crystal_size_mid 0.4350
_exptl_crystal_size_min 0.3560
_refine_diff_density_max 0.384
_refine_diff_density_min -0.483
_refine_ls_extinction_coef 0.0022(5)
_refine_ls_extinction_expression Fc^*^=kFc[1+0.001xFc^2^\l^3^/sin(2\q)]^-1/4^
_refine_ls_extinction_method 'SHELXL97 (Sheldrick, 2008)'
_refine_ls_goodness_of_fit_ref 1.050
_refine_ls_hydrogen_treatment constr
_refine_ls_matrix_type full
_refine_ls_number_parameters 75
_refine_ls_number_reflns 1907
_refine_ls_number_restraints 0
_refine_ls_restrained_S_all 1.050
_refine_ls_R_factor_all 0.0961
_refine_ls_R_factor_gt 0.0486
_refine_ls_shift/su_max 0.001
_refine_ls_shift/su_mean 0.000
_refine_ls_structure_factor_coef Fsqd
_refine_ls_weighting_details 'calc w=1/[\s^2^(Fo^2^)+(0.0407P)^2^] where P=(Fo^2^+2Fc^2^)/3'
_refine_ls_weighting_scheme calc
_refine_ls_wR_factor_gt 0.1003
_refine_ls_wR_factor_ref 0.1176
_reflns_number_gt 1142
_reflns_number_total 1907
_reflns_threshold_expression I>2sigma(I)
_cod_data_source_file fy2056.cif
_cod_data_source_block I
_cod_original_cell_volume 1665.5(6)
_cod_database_code 2234999
_cod_database_fobs_code 2234999

loop_
_symmetry_equiv_pos_as_xyz
'x, y, z'
'-x+1/2, -y+1/2, z+1/2'
'-x, y, -z+1/2'
'x+1/2, -y+1/2, -z'
'-x, -y, -z'
'x-1/2, y-1/2, -z-1/2'
'x, -y, z-1/2'
'-x-1/2, y-1/2, z'

loop_
_atom_site_type_symbol
_atom_site_label
_atom_site_fract_x
_atom_site_fract_y
_atom_site_fract_z
_atom_site_U_iso_or_equiv
_atom_site_adp_type
_atom_site_calc_flag
_atom_site_refinement_flags
_atom_site_occupancy
_atom_site_symmetry_multiplicity
C C1 0.6672(2) 0.7098(5) 0.0449(6) 0.0546(13) Uani d . 1 1
H H1 0.6680 0.6902 0.1715 0.065 Uiso calc R 1 1
C C2 0.6608(3) 0.8597(6) 0.0205(7) 0.0817(19) Uani d . 1 1
H H2A 0.6633 0.8808 -0.1041 0.098 Uiso calc R 1 1
H H2B 0.6939 0.9049 0.0797 0.098 Uiso calc R 1 1
C C3 0.6018(3) 0.9124(6) 0.0922(8) 0.097(2) Uani d . 1 1
H H3A 0.6007 0.8994 0.2189 0.117 Uiso calc R 1 1
H H3B 0.5988 1.0082 0.0686 0.117 Uiso calc R 1 1
C C4 0.5503(3) 0.8414(6) 0.0099(7) 0.0799(18) Uani d . 1 1
H H4A 0.5128 0.8733 0.0615 0.096 Uiso calc R 1 1
H H4B 0.5494 0.8611 -0.1153 0.096 Uiso calc R 1 1
C C5 0.5556(2) 0.6950(5) 0.0365(6) 0.0594(13) Uani d . 1 1
H H5A 0.5226 0.6497 -0.0231 0.071 Uiso calc R 1 1
H H5B 0.5528 0.6747 0.1613 0.071 Uiso calc R 1 1
C C6 0.7220(2) 0.6499(6) -0.0376(8) 0.104(2) Uani d . 1 1
H H6A 0.7210 0.5536 -0.0242 0.156 Uiso calc R 1 1
H H6B 0.7575 0.6850 0.0189 0.156 Uiso calc R 1 1
H H6C 0.7229 0.6722 -0.1607 0.156 Uiso calc R 1 1
N N1 0.61363(14) 0.6448(4) -0.0327(4) 0.0436(9) Uani d . 1 1
H H1A 0.6158 0.5554 -0.0128 0.052 Uiso calc R 1 1
H H1B 0.6143 0.6574 -0.1502 0.052 Uiso calc R 1 1
Br Br1 0.61324(2) 0.32302(5) 0.03937(6) 0.0540(2) Uani d . 1 1

loop_
_atom_site_aniso_label
_atom_site_aniso_U_11
_atom_site_aniso_U_22
_atom_site_aniso_U_33
_atom_site_aniso_U_12
_atom_site_aniso_U_13
_atom_site_aniso_U_23
C1 0.055(3) 0.060(3) 0.049(3) -0.010(2) -0.014(2) 0.001(2)
C2 0.100(5) 0.071(4) 0.075(4) -0.040(4) -0.030(4) 0.017(3)
C3 0.160(7) 0.043(3) 0.088(5) 0.015(4) 0.003(5) -0.002(3)
C4 0.095(5) 0.062(4) 0.082(4) 0.027(3) 0.012(3) 0.004(3)
C5 0.050(3) 0.060(3) 0.068(3) 0.008(2) 0.013(2) 0.003(3)
C6 0.046(4) 0.143(6) 0.121(6) 0.003(3) 0.000(3) 0.027(4)
N1 0.048(2) 0.041(2) 0.042(2) 0.0030(16) 0.0024(18) 0.0000(16)
Br1 0.0752(4) 0.0440(3) 0.0427(3) 0.0012(2) -0.0015(2) -0.0005(2)

loop_
_atom_type_symbol
_atom_type_description
_atom_type_scat_dispersion_real
_atom_type_scat_dispersion_imag
_atom_type_scat_source
C C 0.0033 0.0016 'International Tables Vol C Tables 4.2.6.8 and 6.1.1.4'
H H 0.0000 0.0000 'International Tables Vol C Tables 4.2.6.8 and 6.1.1.4'
N N 0.0061 0.0033 'International Tables Vol C Tables 4.2.6.8 and 6.1.1.4'
O O 0.0106 0.0060 'International Tables Vol C Tables 4.2.6.8 and 6.1.1.4'
Br Br -0.2901 2.4595 'International Tables Vol C Tables 4.2.6.8 and 6.1.1.4'

loop_
_geom_angle_atom_site_label_1
_geom_angle_atom_site_label_2
_geom_angle_atom_site_label_3
_geom_angle
N1 C1 C6 108.2(4)
N1 C1 C2 107.9(4)
C6 C1 C2 114.9(4)
N1 C1 H1 108.6
C6 C1 H1 108.6
C2 C1 H1 108.6
C1 C2 C3 112.4(4)
C1 C2 H2A 109.1
C3 C2 H2A 109.1
C1 C2 H2B 109.1
C3 C2 H2B 109.1
H2A C2 H2B 107.9
C4 C3 C2 110.5(5)
C4 C3 H3A 109.5
C2 C3 H3A 109.5
C4 C3 H3B 109.5
C2 C3 H3B 109.5
H3A C3 H3B 108.1
C5 C4 C3 110.5(5)
C5 C4 H4A 109.5
C3 C4 H4A 109.5
C5 C4 H4B 109.5
C3 C4 H4B 109.5
H4A C4 H4B 108.1
C4 C5 N1 110.7(4)
C4 C5 H5A 109.5
N1 C5 H5A 109.5
C4 C5 H5B 109.5
N1 C5 H5B 109.5
H5A C5 H5B 108.1
C1 C6 H6A 109.5
C1 C6 H6B 109.5
H6A C6 H6B 109.5
C1 C6 H6C 109.5
H6A C6 H6C 109.5
H6B C6 H6C 109.5
C1 N1 C5 114.3(4)
C1 N1 H1A 108.7
C5 N1 H1A 108.7
C1 N1 H1B 108.7
C5 N1 H1B 108.7
H1A N1 H1B 107.6

loop_
_geom_bond_atom_site_label_1
_geom_bond_atom_site_label_2
_geom_bond_distance
C1 N1 1.473(5)
C1 C6 1.488(7)
C1 C2 1.504(7)
C1 H1 0.9800
C2 C3 1.507(8)
C2 H2A 0.9700
C2 H2B 0.9700
C3 C4 1.478(8)
C3 H3A 0.9700
C3 H3B 0.9700
C4 C5 1.471(6)
C4 H4A 0.9700
C4 H4B 0.9700
C5 N1 1.475(5)
C5 H5A 0.9700
C5 H5B 0.9700
C6 H6A 0.9600
C6 H6B 0.9600
C6 H6C 0.9600
N1 H1A 0.9000
N1 H1B 0.9000

loop_
_geom_hbond_atom_site_label_D
_geom_hbond_atom_site_label_H
_geom_hbond_atom_site_label_A
_geom_hbond_site_symmetry_A
_geom_hbond_distance_DH
_geom_hbond_distance_HA
_geom_hbond_distance_DA
_geom_hbond_angle_DHA
N1 H1A Br1 . 0.90 2.34 3.238(4) 175.5
N1 H1B Br1 7_565 0.90 2.36 3.262(3) 176.3
